data_7227773
loop_
_publ_author_name
'Wang, Xuejiao'
'Li, Ji-Guang'
'Molokeev, Maxim S.'
'Wang, Xiaojun'
'Liu, Weigang'
'Zhu, Qi'
'Tanaka, Hidehiko'
'Suzuta, Keiko'
'Kim, Byung-Nam'
'Sakka, Yoshio'

_publ_section_title
;
 Hydrothermal crystallization of a Ln2(OH)4SO4&#x00B7;nH2O layered
 compound for a wide range of Ln (Ln = La--Dy), thermolysis, and facile
 transformation into oxysulfate and oxysulfide phosphors
;
_journal_issue 22
_journal_name_full 'RSC Adv.'
_journal_page_first 13331
_journal_paper_doi 10.1039/C7RA00645D
_journal_volume 7
_journal_year 2017
_chemical_formula_moiety 'La2 O10 S'
_chemical_formula_sum 'La2 O10 S'
_chemical_formula_weight 469.88
_space_group_IT_number 12
_symmetry_cell_setting monoclinic
_symmetry_space_group_name_Hall '-C 2y'
_symmetry_space_group_name_H-M 'C 1 2/m 1'
_cell_angle_alpha 90
_cell_angle_beta 90.4539(21)
_cell_angle_gamma 90
_cell_formula_units_Z 2
_cell_length_a 16.88470(61)
_cell_length_b 3.94202(12)
_cell_length_c 6.43589(21)
_cell_measurement_reflns_used 104
_cell_measurement_temperature 300
_cell_measurement_theta_max 50.5
_cell_measurement_theta_min 5
_cell_volume 428.36(2)
_diffrn_ambient_temperature 300
_diffrn_measurement_device_type
;
D8 ADVANCE Bruker
;
_diffrn_radiation_monochromator none
_diffrn_radiation_probe x-ray
_diffrn_radiation_type
;
 Cu K\a~1~~2~
;
_exptl_absorpt_coefficient_mu 78.265
_exptl_crystal_density_diffrn 3.642932
_pd_char_colour
;
colourless
;
_pd_meas_2theta_range_inc 0.02
_pd_meas_2theta_range_max 101.4
_pd_meas_2theta_range_min 5
_pd_meas_scan_method step
_pd_proc_ls_pref_orient_corr
;
Anisotropic model of PO. Spherical harmonics 2 ordrer.
 Jarvinen (1993). Application of symmetrized harmonics expansion to correction
of the preferred orientation effect. - J. Appl. Cryst. 26 p525-531.
;
_pd_proc_ls_profile_function PearsonVII
_pd_proc_ls_prof_R_factor 4.676
_pd_proc_ls_prof_wR_expected 4.074
_pd_proc_ls_prof_wR_factor 6.430
_pd_proc_number_of_points 4820
_pd_spec_mount_mode reflection
_refine_ls_goodness_of_fit_all 1.578
_refine_ls_R_I_factor 1.47
_refine_ls_shift/su_max 0.01000
_cod_data_source_file c7ra00645d1.cif
_cod_data_source_block a
_cod_original_cell_volume 428.358(25)
_cod_original_sg_symbol_Hall
;
-C 2y
;
_cod_original_sg_symbol_H-M C2/m
_cod_original_formula_sum
;
La2 O10 S
;
_cod_database_code 7227773

loop_
_symmetry_equiv_pos_as_xyz
'x, y, z'
'-x, -y, -z'
'-x, y, -z'
'-x+1/2, -y+1/2, -z'
'-x+1/2, y+1/2, -z'
'x, -y, z'
'x+1/2, -y+1/2, z'
'x+1/2, y+1/2, z'

loop_
_atom_site_label
_atom_site_type_symbol
_atom_site_fract_x
_atom_site_fract_y
_atom_site_fract_z
_atom_site_occupancy
_atom_site_B_iso_or_equiv
La La 0.199996(41) 0.5 0.25366(15) 1 0.734(58)
S S 0.02181(36) 0.5 0.60905(97) 0.5 0.58(14)
Ow O 0.10085(45) 0 0.0899(11) 1 1.00(10)
O1 O 0.06038(40) 0.5 0.4118(11) 1 1.00(10)
O1h O 0.18665(40) 0 0.50081(98) 1 1.00(10)
O2h O 0.28669(41) 0 0.13341(91) 1 1.00(10)
O2 O 0.04241(54) 0.1876(17) 0.7111(14) 0.5 1.00(10)

loop_
_diffrn_radiation_wavelength
_diffrn_radiation_wavelength_wt
1.5406 1.0000
1.5443 0.5000

loop_
_geom_angle_atom_site_label_1
_geom_angle_atom_site_label_2
_geom_angle_atom_site_label_3
_geom_angle
_geom_angle_site_symmetry_1
_geom_angle_site_symmetry_3
Ow La Ow 90.1(15) 1_555 1_565
Ow La O1 66.45(30) 1_555 1_555
Ow La O1h 68.45(21) 1_555 1_555
Ow La O1h 136.75(45) 1_555 1_565
Ow La O1h 134.53(54) 1_555 4_556
Ow La O2h 71.73(20) 1_555 1_555
Ow La O2h 140.17(52) 1_555 1_565
Ow La O2h 71.46(25) 1_555 4_555
O1 La O1h 70.55(25) 1_555 1_555
O1 La O1h 116.99(37) 1_555 4_556
O1 La O2h 129.98(11) 1_555 1_555
O1 La O2h 118.89(38) 1_555 4_555
O1h La O1h 101.57(15) 1_555 1_565
O1h La O1h 70.87(24) 1_555 4_556
O1h La O2h 69.43(19) 1_555 1_555
O1h La O2h 146.46(56) 1_555 1_565
O1h La O2h 129.15(40) 1_555 4_555
O1h La O2h 75.72(22) 4_556 1_555
O1h La O2h 124.12(43) 4_556 4_555
O2h La O2h 99.75(15) 1_555 1_565
O2h La O2h 69.24(24) 1_555 4_555
O1 S O1 111.99(60) 1_555 2_566
O1 S O2 107.17(51) 1_555 1_555
O1 S O2 106.34(50) 2_566 1_555
O1 S O2 61.4(67) 2_566 2_566
O2 S O2 149.1(15) 1_555 2_566
O2 S O2 93.08(41) 1_555 3_556
O2 S O2 117.94(65) 1_555 6_565

loop_
_geom_bond_atom_site_label_1
_geom_bond_atom_site_label_2
_geom_bond_distance
_geom_bond_site_symmetry_2
La Ow 2.7875(53) .
La O1 2.5751(68) .
La O1h 2.5439(40) .
La O1h 2.4723(66) 4_556
La O2h 2.5777(43) .
La O2h 2.5030(59) 4_555
S O1 1.4314(93) .
S O1 1.3932(90) 2_566
S O2 1.4371(80) .
